data_2010837
loop_
_publ_author_name
'Koman, Marian'
'Szolcs\'anyi, Peter'
'Gracza, Tibor'

_publ_section_title
;(2<i>R</i>,3<i>R</i>,4<i>R</i>,5<i>S</i>)-3,4,5-Trihydroxy-2-(2-hydroxyethyl)piperidinium
 chloride
;
_journal_issue 4
_journal_name_full 'Acta Crystallographica Section C'
_journal_page_first e138
_journal_page_last e138
_journal_paper_doi 10.1107/S0108270100003231
_journal_volume 56
_journal_year 2000
_chemical_formula_iupac 'C7 H16 N O4 1+, Cl 1-'
_chemical_formula_sum 'C7 H16 Cl N O4'
_chemical_formula_weight 213.66
_chemical_name_systematic
;
(2R,3R,4R,5S)-2-(2-Hydroxyethyl)-3,4,5-trihydroxypiperidine
hydrochloride
;
_space_group_IT_number 4
_symmetry_cell_setting monoclinic
_symmetry_space_group_name_Hall 'P 2yb'
_symmetry_space_group_name_H-M 'P 1 21 1'
_audit_creation_method SHELXL
_cell_angle_alpha 90
_cell_angle_beta 92.46(3)
_cell_angle_gamma 90
_cell_formula_units_Z 2
_cell_length_a 6.8910(10)
_cell_length_b 7.3450(10)
_cell_length_c 9.497(2)
_cell_measurement_reflns_used 20
_cell_measurement_temperature 293(2)
_cell_measurement_theta_max 10.24
_cell_measurement_theta_min 4.53
_cell_volume 480.24(14)
_computing_cell_refinement 'Syntex P2~1~ Software'
_computing_data_collection 'Syntex P2~1~ Software (Syntex, 1973)'
_computing_data_reduction 'XP21 (Pavel\<c\'ik, 1993)'
_computing_publication_material SHELXL93
_computing_structure_refinement 'SHELXL93 (Sheldrick, 1993)'
_computing_structure_solution 'SHELXS86 (Sheldrick, 1990)'
_diffrn_ambient_temperature 293(2)
_diffrn_measurement_device 'Syntex P2~1~'
_diffrn_measurement_method \q-2\q
_diffrn_radiation_monochromator graphite
_diffrn_radiation_source 'fine-focus sealed tube'
_diffrn_radiation_type MoK\a
_diffrn_radiation_wavelength .71073
_diffrn_reflns_av_R_equivalents .048
_diffrn_reflns_av_sigmaI/netI .0366
_diffrn_reflns_limit_h_max 9
_diffrn_reflns_limit_h_min 0
_diffrn_reflns_limit_k_max 10
_diffrn_reflns_limit_k_min -10
_diffrn_reflns_limit_l_max 13
_diffrn_reflns_limit_l_min -13
_diffrn_reflns_number 1663
_diffrn_reflns_theta_max 30.08
_diffrn_reflns_theta_min 2.15
_diffrn_standards_decay_% 15
_diffrn_standards_interval_count 100
_diffrn_standards_number 2
_exptl_absorpt_coefficient_mu .382
_exptl_absorpt_correction_T_max .926
_exptl_absorpt_correction_T_min .791
_exptl_absorpt_correction_type '\y scan'
_exptl_absorpt_process_details '(North et al., 1968)'
_exptl_crystal_colour colourless
_exptl_crystal_density_diffrn 1.478
_exptl_crystal_density_method 'not measured'
_exptl_crystal_description 'rectangle shape'
_exptl_crystal_F_000 228
_exptl_crystal_size_max .6
_exptl_crystal_size_mid .5
_exptl_crystal_size_min .2
_refine_diff_density_max .84
_refine_diff_density_min -.54
_refine_ls_extinction_method none
_refine_ls_goodness_of_fit_all .906
_refine_ls_goodness_of_fit_ref .933
_refine_ls_hydrogen_treatment constr
_refine_ls_matrix_type full
_refine_ls_number_parameters 118
_refine_ls_number_reflns 1461
_refine_ls_number_restraints 1
_refine_ls_restrained_S_all 1.490
_refine_ls_restrained_S_obs .932
_refine_ls_R_factor_all .089
_refine_ls_R_factor_gt .056
_refine_ls_shift/esd_mean .000
_refine_ls_shift/su_max <0.001
_refine_ls_structure_factor_coef Fsqd
_refine_ls_weighting_details 'w = 1/[\s^2^(Fo^2^)+(0.1308P)^2^+0.3128P] where P = (Fo^2^+2Fc^2^)/3'
_refine_ls_weighting_scheme calc
_refine_ls_wR_factor_all .276
_refine_ls_wR_factor_ref .157
_reflns_number_gt 1222
_reflns_number_total 1566
_reflns_threshold_expression I>2\s(I)
_cod_data_source_file qa0204.cif
_cod_data_source_block I
_cod_depositor_comments
;
The following automatic conversions were performed:

'_refine_ls_weighting_scheme' value 'calc w =
1/[\s^2^(Fo^2^)+(0.1308P)^2^+0.3128P] where P = (Fo^2^+2Fc^2^)/3' was
changed to 'calc'. New tag '_refine_ls_weighting_details' was
created. The value of the new tag was set to 'w =
1/[\s^2^(Fo^2^)+(0.1308P)^2^+0.3128P] where P = (Fo^2^+2Fc^2^)/3'.

Automatic conversion script
Id: cif_fix_values 3143 2015-03-26 13:38:13Z robertas 
;
_cod_original_sg_symbol_H-M 'P 21'
_cod_database_code 2010837

loop_
_symmetry_equiv_pos_as_xyz
'x, y, z'
'-x, y+1/2, -z'

loop_
_atom_site_aniso_label
_atom_site_aniso_U_11
_atom_site_aniso_U_22
_atom_site_aniso_U_33
_atom_site_aniso_U_12
_atom_site_aniso_U_13
_atom_site_aniso_U_23
Cl .0247(4) .0467(5) .0429(5) -.0003(4) .0047(3) -.0084(5)
O1 .0287(13) .064(2) .055(2) -.0137(15) -.0130(13) .010(2)
O2 .0258(11) .046(2) .0378(14) -.0004(14) .0027(10) .016(2)
O3 .0224(12) .046(2) .035(2) -.0052(12) -.0087(11) .0063(15)
O4 .0388(14) .034(2) .0353(13) -.0165(12) .0053(11) -.0045(12)
N1 .0183(12) .0296(15) .0290(14) -.0031(11) -.0004(10) -.0005(13)
C1 .0232(15) .044(2) .042(2) -.011(2) .0018(15) -.003(2)
C2 .026(2) .026(2) .038(2) -.0026(14) .0064(15) -.001(2)
C3 .0161(12) .0276(15) .027(2) -.0023(12) .0015(11) -.0001(13)
C4 .0163(12) .029(2) .030(2) -.0005(12) .0023(11) .0017(14)
C5 .0216(14) .031(2) .030(2) -.0009(14) .0035(13) .0008(14)
C6 .0226(15) .026(2) .030(2) -.0057(13) .0053(13) -.0025(15)
C7 .026(2) .026(2) .035(2) -.0023(14) -.0004(14) .0010(14)

loop_
_atom_site_label
_atom_site_fract_x
_atom_site_fract_y
_atom_site_fract_z
_atom_site_U_iso_or_equiv
_atom_site_thermal_displace_type
_atom_site_calc_flag
_atom_site_refinement_flags
_atom_site_occupancy
_atom_site_disorder_group
_atom_site_type_symbol
Cl .70957(12) .2450(2) .03053(11) .0380(3) Uani d . 1 . Cl
O1 1.2925(5) .1946(6) -.1045(4) .0495(9) Uani d . 1 . O
H1 1.4032 .2029 -.0699 .045 Uiso d R 1 . H
O2 .8081(4) .2420(6) -.5099(3) .0366(6) Uani d . 1 . O
H8 .7042 .2767 -.5458 .082 Uiso d R 1 . H
O3 .4797(4) .0073(5) -.4623(3) .0347(7) Uani d . 1 . O
H10 .4859 .0528 -.5408 .055 Uiso d R 1 . H
O4 .5620(4) -.2935(4) -.2885(3) .0359(7) Uani d . 1 . O
H12 .4610 -.2955 -.2459 .213 Uiso d R 1 . H
N1 .9569(4) .0187(5) -.1771(3) .0257(6) Uani d . 1 . N
C1 1.2699(5) .3142(7) -.2207(5) .0361(9) Uani d . 1 . C
H2 1.3164 .4348 -.1948 .050 Uiso d R 1 . H
H3 1.3443 .2702 -.2982 .050 Uiso d R 1 . H
C2 1.0586(5) .3198(6) -.2633(4) .0299(8) Uani d . 1 . C
H4 .9874 .3681 -.1857 .050 Uiso d R 1 . H
H5 1.0403 .4028 -.3422 .050 Uiso d R 1 . H
C3 .9740(5) .1356(5) -.3054(4) .0235(6) Uani d . 1 . C
H6 1.0615 .0761 -.3698 .050 Uiso d R 1 . H
C4 .7750(5) .1572(5) -.3797(4) .0250(7) Uani d . 1 . C
H7 .6945 .2367 -.3234 .050 Uiso d R 1 . H
C5 .6711(5) -.0216(5) -.4039(4) .0274(7) Uani d . 1 . C
H9 .7441 -.0961 -.4689 .050 Uiso d R 1 . H
C6 .6559(5) -.1233(5) -.2664(4) .0262(7) Uani d . 1 . C
H11 .5826 -.0498 -.2010 .050 Uiso d R 1 . H
C7 .8587(5) -.1576(5) -.2044(4) .0293(8) Uani d . 1 . C
H13 .9323 -.2289 -.2695 .050 Uiso d R 1 . H
H14 .8513 -.2259 -.1173 .050 Uiso d R 1 . H
H15 .8933 .0932 -.1214 .050 Uiso d R 1 . H
H16 1.0612 .0178 -.1387 .050 Uiso d R 1 . H

loop_
_atom_type_symbol
_atom_type_description
_atom_type_scat_dispersion_real
_atom_type_scat_dispersion_imag
_atom_type_scat_source
C C .0033 .0016 'International Tables Vol C Tables 4.2.6.8 and 6.1.1.4'
H H .0000 .0000 'International Tables Vol C Tables 4.2.6.8 and 6.1.1.4'
N N .0061 .0033 'International Tables Vol C Tables 4.2.6.8 and 6.1.1.4'
O O .0106 .0060 'International Tables Vol C Tables 4.2.6.8 and 6.1.1.4'
Cl Cl .1484 .1585 'International Tables Vol C Tables 4.2.6.8 and 6.1.1.4'

loop_
_geom_angle_atom_site_label_1
_geom_angle_atom_site_label_2
_geom_angle_atom_site_label_3
_geom_angle
_geom_angle_publ_flag
C7 N1 C3 114.2(3) y
O1 C1 C2 107.6(3) y
C1 C2 C3 113.8(3) y
N1 C3 C2 109.8(3) y
N1 C3 C4 109.6(3) y
C2 C3 C4 110.9(3) y
O2 C4 C5 110.1(3) y
O2 C4 C3 106.0(3) y
C5 C4 C3 113.1(3) y
O3 C5 C6 108.2(3) y
O3 C5 C4 110.8(3) y
C6 C5 C4 110.4(3) y
O4 C6 C5 110.9(3) y
O4 C6 C7 108.6(3) y
C5 C6 C7 108.8(3) y
N1 C7 C6 109.3(3) y

loop_
_geom_bond_atom_site_label_1
_geom_bond_atom_site_label_2
_geom_bond_site_symmetry_2
_geom_bond_distance
_geom_bond_publ_flag
O1 C1 . 1.414(6) y
O2 C4 . 1.412(4) y
O3 C5 . 1.425(4) y
O4 C6 . 1.419(5) y
N1 C7 . 1.479(5) y
N1 C3 . 1.500(5) y
C1 C2 . 1.495(5) y
C2 C3 . 1.520(5) y
C3 C4 . 1.523(5) y
C4 C5 . 1.509(5) y
C5 C6 . 1.512(5) y
C6 C7 . 1.514(5) y

loop_
_cod_related_entry_id
_cod_related_entry_database
_cod_related_entry_code
1 ChemSpider 21107204
